data_1516318
loop_
_publ_author_name
'Beaudoin, Daniel'
'Maris, Thierry'
'Wuest, James D.'

_publ_section_title
;
 Constructing monocrystalline covalent organic networks by polymerization
;
_journal_name_full 'Nature Chemistry'
_journal_page_first 830
_journal_page_last 834
_journal_paper_doi 10.1038/nchem.1730
_journal_volume 5
_journal_year 2013
_chemical_compound_source 'Synthesized by the authors. See text'
_chemical_formula_moiety 'C25 H16 N4 O4'
_chemical_formula_sum 'C25 H16 N4 O4'
_chemical_formula_weight 436.42
_chemical_name_systematic
; 
 ? 
;
_space_group_IT_number 220
_symmetry_cell_setting cubic
_symmetry_space_group_name_Hall 'I -4bd 2c 3'
_symmetry_space_group_name_H-M 'I -4 3 d'
_atom_sites_solution_hydrogens geom
_atom_sites_solution_primary direct
_atom_sites_solution_secondary difmap
_audit_creation_method SHELXL-97
_cell_angle_alpha 90
_cell_angle_beta 90
_cell_angle_gamma 90
_cell_formula_units_Z 12
_cell_length_a 18.0373(4)
_cell_length_b 18.0373(4)
_cell_length_c 18.0373(4)
_cell_measurement_reflns_used 42951
_cell_measurement_temperature 150
_cell_measurement_theta_max 72.56
_cell_measurement_theta_min 6.01
_cell_volume 5868.3(2)
_computing_cell_refinement 'SAINT V7.68A(Bruker AXS, 2009)'
_computing_data_collection 'APEX2  (Bruker AXS, 2009)'
_computing_data_reduction 'SAINT V7.68A(Bruker AXS, 2009)'
_computing_molecular_graphics 'SHELXTL v6.12 (Bruker AXS, 2001)'
_computing_publication_material 'UdMX (Maris, 2004)'
_computing_structure_refinement 'SHELXL97 (Sheldrick, 2008)'
_computing_structure_solution 'SHELXS97 (Sheldrick, 2008)'
_diffrn_ambient_temperature 150
_diffrn_detector_area_resol_mean 5.5
_diffrn_measured_fraction_theta_full 0.998
_diffrn_measured_fraction_theta_max 0.998
_diffrn_measurement_device_type 'Bruker Smart 6000'
_diffrn_measurement_method \w
_diffrn_radiation_monochromator 'Montel 200 optics'
_diffrn_radiation_source 'Rotating Anode'
_diffrn_radiation_type CuK\a
_diffrn_radiation_wavelength 1.54178
_diffrn_reflns_av_R_equivalents 0.051
_diffrn_reflns_av_sigmaI/netI 0.0080
_diffrn_reflns_limit_h_max 22
_diffrn_reflns_limit_h_min -22
_diffrn_reflns_limit_k_max 19
_diffrn_reflns_limit_k_min -21
_diffrn_reflns_limit_l_max 22
_diffrn_reflns_limit_l_min -22
_diffrn_reflns_number 71790
_diffrn_reflns_theta_full 72.88
_diffrn_reflns_theta_max 72.88
_diffrn_reflns_theta_min 6.01
_exptl_absorpt_coefficient_mu 0.852
_exptl_absorpt_correction_T_max 0.8800
_exptl_absorpt_correction_T_min 0.7744
_exptl_absorpt_correction_type multi-scan
_exptl_absorpt_process_details 'Sadabs (Sheldrick, 2008)'
_exptl_crystal_colour Green
_exptl_crystal_density_diffrn 1.482
_exptl_crystal_density_method 'not measured'
_exptl_crystal_description Block
_exptl_crystal_F_000 2712
_exptl_crystal_size_max 0.28
_exptl_crystal_size_mid 0.20
_exptl_crystal_size_min 0.15
_refine_diff_density_max 0.195
_refine_diff_density_min -0.289
_refine_diff_density_rms 0.062
_refine_ls_abs_structure_details 'Flack H D (1983), 440 Friedel Pairs'
_refine_ls_abs_structure_Flack 0.0(3)
_refine_ls_extinction_method none
_refine_ls_goodness_of_fit_ref 1.103
_refine_ls_hydrogen_treatment constr
_refine_ls_matrix_type full
_refine_ls_number_parameters 76
_refine_ls_number_reflns 980
_refine_ls_number_restraints 0
_refine_ls_restrained_S_all 1.103
_refine_ls_R_factor_all 0.0318
_refine_ls_R_factor_gt 0.0317
_refine_ls_shift/su_max 0.001
_refine_ls_shift/su_mean 0.000
_refine_ls_structure_factor_coef Fsqd
_refine_ls_weighting_details 'calc w=1/[\s^2^(Fo^2^)+(0.0597P)^2^+1.1570P] where P=(Fo^2^+2Fc^2^)/3'
_refine_ls_weighting_scheme calc
_refine_ls_wR_factor_gt 0.0786
_refine_ls_wR_factor_ref 0.0790
_reflns_number_gt 974
_reflns_number_total 980
_reflns_threshold_expression I>2\s(I)
_cod_data_source_file nchem.1730-s2.cif
_cod_data_source_block cmpd1
_cod_original_cell_volume 5868.3(3)
_cod_original_sg_symbol_H-M I-43d
_cod_database_code 1516318

loop_
_symmetry_equiv_pos_site_id
_symmetry_equiv_pos_as_xyz
1 x,y,z
2 1/4+y,3/4-x,1/4-z
3 -x,1/2-y,z
4 3/4-y,3/4+x,1/4-z
5 x,-y,1/2-z
6 1/4-y,3/4-x,3/4+z
7 -x,1/2+y,1/2-z
8 3/4+y,3/4+x,3/4+z
9 z,x,y
10 1/4+x,3/4-z,1/4-y
11 -z,1/2-x,y
12 3/4-x,3/4+z,1/4-y
13 z,-x,1/2-y
14 1/4-x,3/4-z,3/4+y
15 -z,1/2+x,1/2-y
16 3/4+x,3/4+z,3/4+y
17 y,z,x
18 3/4+z,3/4+y,3/4+x
19 3/4+z,1/4-y,3/4-x
20 1/4-z,3/4-y,3/4+x
21 1/4-z,1/4+y,3/4-x
22 y,-z,1/2-x
23 1/2-y,-z,1/2+x
24 -y,1/2+z,1/2-x
25 1/2+x,1/2+y,1/2+z
26 3/4+y,1/4-x,3/4-z
27 1/2-x,-y,1/2+z
28 1/4-y,1/4+x,3/4-z
29 1/2+x,1/2-y,-z
30 3/4-y,1/4-x,1/4+z
31 1/2-x,y,-z
32 1/4+y,1/4+x,1/4+z
33 1/2+z,1/2+x,1/2+y
34 3/4+x,1/4-z,3/4-y
35 1/2-z,-x,1/2+y
36 1/4-x,1/4+z,3/4-y
37 1/2+z,1/2-x,-y
38 3/4-x,1/4-z,1/4+y
39 1/2-z,x,-y
40 1/4+x,1/4+z,1/4+y
41 1/2+y,1/2+z,1/2+x
42 1/4+z,1/4+y,1/4+x
43 1/4+z,3/4-y,1/4-x
44 3/4-z,1/4-y,1/4+x
45 3/4-z,3/4+y,1/4-x
46 1/2+y,1/2-z,-x
47 -y,1/2-z,x
48 1/2-y,z,-x

loop_
_atom_site_aniso_label
_atom_site_aniso_U_11
_atom_site_aniso_U_22
_atom_site_aniso_U_33
_atom_site_aniso_U_23
_atom_site_aniso_U_13
_atom_site_aniso_U_12
O1 0.0297(5) 0.0390(6) 0.0298(4) 0.0027(4) 0.0070(4) -0.0047(4)
N1 0.0252(5) 0.0341(6) 0.0233(5) -0.0017(4) 0.0032(4) -0.0013(4)
C1 0.0185(6) 0.0185(6) 0.0213(10) 0.0000 0.0000 0.0000
C2 0.0181(5) 0.0221(6) 0.0183(5) -0.0005(4) -0.0014(4) 0.0007(4)
C3 0.0247(6) 0.0205(6) 0.0234(5) -0.0003(4) 0.0009(4) -0.0013(4)
C4 0.0245(6) 0.0216(6) 0.0255(6) -0.0042(5) 0.0006(5) 0.0008(5)
C5 0.0215(5) 0.0292(6) 0.0195(6) -0.0024(5) -0.0005(5) -0.0005(4)
C6 0.0229(6) 0.0239(6) 0.0223(6) 0.0037(4) -0.0003(5) -0.0028(4)
C7 0.0224(5) 0.0208(6) 0.0230(5) -0.0004(4) -0.0004(5) 0.0005(4)

loop_
_atom_site_label
_atom_site_type_symbol
_atom_site_thermal_displace_type
_atom_site_fract_x
_atom_site_fract_y
_atom_site_fract_z
_atom_site_occupancy
_atom_site_U_iso_or_equiv
_atom_site_calc_flag
_atom_site_refinement_flags
O1 O Uani 0.25141(6) 0.76735(5) 0.87312(5) 1.000 0.0328(3) d .
N1 N Uani 0.22460(6) 0.71186(6) 0.90107(6) 1.000 0.0275(3) d .
C1 C Uani 0.00000 0.75000 1.12500 1.000 0.0194(4) d S
C2 C Uani 0.06535(6) 0.74031(7) 1.07056(7) 1.000 0.0195(3) d .
C3 C Uani 0.09056(7) 0.67009(6) 1.04956(6) 1.000 0.0229(3) d .
C4 C Uani 0.14336(7) 0.66281(6) 0.99364(7) 1.000 0.0239(3) d .
C5 C Uani 0.17035(6) 0.72546(7) 0.95819(7) 1.000 0.0234(3) d .
C6 C Uani 0.14537(7) 0.79615(7) 0.97787(7) 1.000 0.0230(3) d .
C7 C Uani 0.09303(7) 0.80280(7) 1.03357(7) 1.000 0.0221(3) d .
H3 H Uiso 0.07160 0.62720 1.07350 1.000 0.0270 c R
H4 H Uiso 0.16080 0.61510 0.97980 1.000 0.0290 c R
H6 H Uiso 0.16400 0.83890 0.95340 1.000 0.0280 c R
H7 H Uiso 0.07550 0.85060 1.04700 1.000 0.0270 c R

loop_
_atom_type_symbol
_atom_type_description
_atom_type_scat_dispersion_real
_atom_type_scat_dispersion_imag
_atom_type_scat_source
C C 0.0181 0.0091 'International Tables Vol C Tables 4.2.6.8 and 6.1.1.4'
H H 0.0000 0.0000 'International Tables Vol C Tables 4.2.6.8 and 6.1.1.4'
N N 0.0311 0.0180 'International Tables Vol C Tables 4.2.6.8 and 6.1.1.4'
O O 0.0492 0.0322 'International Tables Vol C Tables 4.2.6.8 and 6.1.1.4'

loop_
_geom_angle_atom_site_label_1
_geom_angle_atom_site_label_2
_geom_angle_atom_site_label_3
_geom_angle
_geom_angle_site_symmetry_1
_geom_angle_site_symmetry_3
_geom_angle_publ_flag
O1 N1 C5 115.12(10) . . yes
C2 C1 C2 113.86(7) . 2_457 no
C2 C1 C2 101.02(6) . 3_565 no
C2 C1 C2 113.86(7) . 4_557 no
C2 C1 C2 113.86(7) 2_457 3_565 no
C2 C1 C2 101.02(6) 2_457 4_557 no
C2 C1 C2 113.86(7) 3_565 4_557 no
C1 C2 C3 121.54(10) . . no
C1 C2 C7 118.92(10) . . no
C3 C2 C7 118.93(11) . . no
C2 C3 C4 120.25(10) . . no
C3 C4 C5 119.80(10) . . no
N1 C5 C4 115.41(11) . . yes
N1 C5 C6 123.73(11) . . yes
C4 C5 C6 120.86(11) . . no
C5 C6 C7 118.90(11) . . no
C2 C7 C6 121.26(12) . . no
C2 C3 H3 120.00 . . no
C4 C3 H3 120.00 . . no
C3 C4 H4 120.00 . . no
C5 C4 H4 120.00 . . no
C5 C6 H6 121.00 . . no
C7 C6 H6 121.00 . . no
C2 C7 H7 119.00 . . no
C6 C7 H7 119.00 . . no

loop_
_geom_bond_atom_site_label_1
_geom_bond_atom_site_label_2
_geom_bond_distance
_geom_bond_site_symmetry_2
_geom_bond_publ_flag
O1 N1 1.2206(14) . yes
N1 C5 1.4419(16) . yes
C1 C2 1.5441(12) . no
C1 C2 1.5441(12) 2_457 no
C1 C2 1.5441(12) 3_565 no
C1 C2 1.5441(12) 4_557 no
C2 C3 1.3980(17) . no
C2 C7 1.4018(18) . no
C3 C4 1.3934(17) . no
C4 C5 1.3867(17) . no
C5 C6 1.3981(18) . no
C6 C7 1.3839(18) . no
C3 H3 0.9500 . no
C4 H4 0.9500 . no
C6 H6 0.9500 . no
C7 H7 0.9500 . no

loop_
_geom_torsion_atom_site_label_1
_geom_torsion_atom_site_label_2
_geom_torsion_atom_site_label_3
_geom_torsion_atom_site_label_4
_geom_torsion
_geom_torsion_site_symmetry_1
_geom_torsion_publ_flag
O1 N1 C5 C6 4.24(17) . no
O1 N1 C5 C4 -175.82(11) . no
C2 C1 C2 C7 -161.99(10) 2_457 no
C2 C1 C2 C3 -95.39(11) 3_565 no
C2 C1 C2 C3 142.16(10) 4_557 no
C2 C1 C2 C7 -46.89(12) 4_557 no
C2 C1 C2 C7 75.56(11) 3_565 no
C2 C1 C2 C3 27.07(13) 2_457 no
C1 C2 C7 C6 -172.23(10) . no
C3 C2 C7 C6 -1.04(18) . no
C1 C2 C3 C4 172.10(10) . no
C7 C2 C3 C4 1.16(18) . no
C2 C3 C4 C5 -0.70(18) . no
C3 C4 C5 C6 0.11(18) . no
C3 C4 C5 N1 -179.84(11) . no
N1 C5 C6 C7 179.96(12) . no
C4 C5 C6 C7 0.02(19) . no
C5 C6 C7 C2 0.46(19) . no
